data_7248049
loop_
_publ_author_name
'Stirk, Alexander J.'
'Holmes, Sean T.'
'Souza, Fabio E. S.'
'Hung, Ivan'
'Gan, Zhehong'
'Britten, James F.'
'Rey, Allan W.'
'Schurko, Robert W.'

_publ_section_title
;
 An unusual ionic cocrystal of ponatinib hydrochloride: characterization
 by single-crystal X-ray diffraction and ultra-high field NMR
 spectroscopy.
;
_journal_issue 9
_journal_name_full CrystEngComm
_journal_page_first 1219
_journal_page_last 1233
_journal_paper_doi 10.1039/d3ce01062g
_journal_volume 26
_journal_year 2024
_chemical_formula_moiety 'C29 H29 F3 N6 O, C29 H28 F3 N6 O, 3(Cl), 3(H2 O)'
_chemical_formula_sum 'C58 H63 Cl3 F6 N12 O5'
_chemical_formula_weight 1228.55
_chemical_name_common 'Ponatinib HCl'
_chemical_name_systematic
'3-(imidazo[1,2-b]pyridazin-3-yylethynyl)-4-methyl-N-(4-((4-methylpiperazin-1-yl)methyl)-3-(trifluoromethyl)phenyl)benzamide hydrochloride'
_space_group_crystal_system triclinic
_space_group_IT_number 2
_space_group_name_Hall '-P 1'
_space_group_name_H-M_alt 'P -1'
_atom_sites_solution_hydrogens mixed
_atom_sites_solution_primary dual
_audit_creation_date 2019-04-21
_audit_creation_method
;
Olex2 1.2
(compiled 2018.05.29 svn.r3508 for OlexSys, GUI svn.r5506)
;
_audit_update_record
;
2023-10-19 deposited with the CCDC.	2024-01-30 downloaded from the CCDC.
;
_cell_angle_alpha 92.864(3)
_cell_angle_beta 102.624(3)
_cell_angle_gamma 106.246(3)
_cell_formula_units_Z 2
_cell_length_a 12.4408(7)
_cell_length_b 15.1905(8)
_cell_length_c 16.5411(9)
_cell_measurement_reflns_used 9942
_cell_measurement_temperature 100.0(1)
_cell_measurement_theta_max 23.95
_cell_measurement_theta_min 2.58
_cell_volume 2907.9(3)
_computing_cell_refinement 'SAINT v8.34A (Bruker, 2013)'
_computing_data_reduction 'SAINT v8.34A (Bruker, 2013)'
_computing_molecular_graphics 'Olex2 (Dolomanov et al., 2009)'
_computing_publication_material 'Olex2 (Dolomanov et al., 2009)'
_computing_structure_refinement 'XL (Sheldrick, 2008)'
_computing_structure_solution 'XT (Sheldrick, 2015)'
_diffrn_ambient_temperature 100.0(1)
_diffrn_measured_fraction_theta_full 0.998
_diffrn_measured_fraction_theta_max 0.993
_diffrn_measurement_device_type 'Bruker APEX-II CCD'
_diffrn_measurement_method '\f and \w scans'
_diffrn_radiation_type MoK\a
_diffrn_radiation_wavelength 0.71073
_diffrn_reflns_av_R_equivalents 0.0692
_diffrn_reflns_av_unetI/netI 0.0588
_diffrn_reflns_Laue_measured_fraction_full 0.998
_diffrn_reflns_Laue_measured_fraction_max 0.993
_diffrn_reflns_limit_h_max 16
_diffrn_reflns_limit_h_min -16
_diffrn_reflns_limit_k_max 20
_diffrn_reflns_limit_k_min -20
_diffrn_reflns_limit_l_max 21
_diffrn_reflns_limit_l_min -21
_diffrn_reflns_number 97752
_diffrn_reflns_point_group_measured_fraction_full 0.998
_diffrn_reflns_point_group_measured_fraction_max 0.993
_diffrn_reflns_theta_full 25.242
_diffrn_reflns_theta_max 28.086
_diffrn_reflns_theta_min 1.270
_diffrn_standards_number 0
_exptl_absorpt_coefficient_mu 0.237
_exptl_absorpt_correction_T_max 0.8621
_exptl_absorpt_correction_T_min 0.7725
_exptl_absorpt_correction_type multi-scan
_exptl_absorpt_process_details
'SADABS-2014/4 (Bruker,2014/4) was used for absorption correction. wR2(int) was 0.0650 before and 0.0601 after correction. The Ratio of minimum to maximum transmission is 0.8961. The \l/2 correction factor is 0.00150.'
_exptl_crystal_colour 'clear light yellow'
_exptl_crystal_colour_lustre clear
_exptl_crystal_colour_modifier light
_exptl_crystal_colour_primary yellow
_exptl_crystal_density_diffrn 1.403
_exptl_crystal_description block
_exptl_crystal_F_000 1280
_exptl_crystal_recrystallization_method Layering
_exptl_crystal_size_max 0.3
_exptl_crystal_size_mid 0.28
_exptl_crystal_size_min 0.2
_refine_diff_density_max 0.668
_refine_diff_density_min -0.413
_refine_diff_density_rms 0.083
_refine_ls_extinction_method none
_refine_ls_goodness_of_fit_ref 1.096
_refine_ls_hydrogen_treatment mixed
_refine_ls_matrix_type full
_refine_ls_number_parameters 782
_refine_ls_number_reflns 14060
_refine_ls_number_restraints 0
_refine_ls_restrained_S_all 1.096
_refine_ls_R_factor_all 0.0895
_refine_ls_R_factor_gt 0.0599
_refine_ls_shift/su_max 0.001
_refine_ls_shift/su_mean 0.000
_refine_ls_structure_factor_coef Fsqd
_refine_ls_weighting_details 'w=1/[\s^2^(Fo^2^)+(0.0684P)^2^+4.1855P] where P=(Fo^2^+2Fc^2^)/3'
_refine_ls_weighting_scheme calc
_refine_ls_wR_factor_gt 0.1595
_refine_ls_wR_factor_ref 0.1733
_reflns_Friedel_coverage 0.000
_reflns_number_gt 9882
_reflns_number_total 14060
_reflns_threshold_expression 'I > 2\s(I)'
_cod_data_source_file d3ce01062g2.cif
_cod_data_source_block grtv1661_0m
_cod_depositor_comments 'Adding full bibliography for 7248049.cif.'
_cod_database_code 7248049
_shelx_shelxl_version_number 2017/1
_shelx_space_group_comment
;
The symmetry employed for this shelxl refinement is uniquely defined
by the following loop, which should always be used as a source of
symmetry information in preference to the above space-group names.
They are only intended as comments.
;
_shelx_estimated_absorpt_t_max 0.954
_shelx_estimated_absorpt_t_min 0.932
_olex2_refinement_description
;
1. Fixed Uiso
 At 1.2 times of:
  All C(H) groups, All C(H,H) groups, All N(H) groups
 At 1.5 times of:
  All C(H,H,H) groups, All O(H,H) groups
2.a Free rotating group:
 O3(H3C,H3D), O2(H2C,H2D), O1(H1C,H1D)
2.b Secondary CH2 refined with riding coordinates:
 C24A(H24A,H24B), C25A(H25A,H25B), C26A(H26A,H26B), C27A(H27A,H27B), C28A(H28A,
 H28B), C24B(H24C,H24D), C25B(H25C,H25D), C26B(H26C,H26D), C27B(H27C,H27D),
 C28B(H28C,H28D)
2.c Aromatic/amide H refined with riding coordinates:
 N4A(H4A), C1A(H1AA), C2A(H2A), C3A(H3A), C5A(H5A), C10A(H10A), C12A(H12A),
 C13A(H13A), C18A(H18A), C19A(H19A), C22A(H22A), N4B(H4B), C1B(H1B), C2B(H2B),
 C3B(H3B), C5B(H5B), C10B(H10B), C12B(H12B), C13B(H13B), C18B(H18B), C19B(H19B),
  C22B(H22B)
2.d Idealised Me refined as rotating group:
 C15A(H15A,H15B,H15C), C29A(H29A,H29B,H29C), C15B(H15D,H15E,H15F), C29B(H29D,
 H29E,H29F)
;
_olex2_submission_special_instructions 'No special instructions were received'

loop_
_space_group_symop_operation_xyz
'x, y, z'
'-x, -y, -z'

loop_
_atom_site_label
_atom_site_type_symbol
_atom_site_fract_x
_atom_site_fract_y
_atom_site_fract_z
_atom_site_U_iso_or_equiv
_atom_site_adp_type
_atom_site_occupancy
_atom_site_site_symmetry_order
_atom_site_calc_flag
_atom_site_refinement_flags_posn
_atom_site_refinement_flags_adp
_atom_site_refinement_flags_occupancy
_atom_site_disorder_assembly
_atom_site_disorder_group
F1A F 0.92447(14) 0.66763(12) 1.18675(11) 0.0255(4) Uani 1 1 d . . . . .
F2A F 0.94622(14) 0.80306(11) 1.14550(11) 0.0250(4) Uani 1 1 d . . . . .
F3A F 0.91254(14) 0.68414(13) 1.05619(11) 0.0265(4) Uani 1 1 d . . . . .
O1A O 0.61360(17) 0.57345(16) 0.86440(13) 0.0271(5) Uani 1 1 d . . . . .
N1A N 0.5098(2) 0.30544(16) 0.34014(15) 0.0200(5) Uani 1 1 d . . . . .
H1A H 0.495(3) 0.280(3) 0.276(2) 0.042(11) Uiso 1 1 d . . . . .
N2A N 0.6784(2) 0.40835(17) 0.54005(15) 0.0226(5) Uani 1 1 d . . . . .
N3A N 0.5950(2) 0.36922(16) 0.46909(14) 0.0179(5) Uani 1 1 d . . . . .
N4A N 0.48581(19) 0.59044(15) 0.94086(14) 0.0172(5) Uani 1 1 d . . . . .
H4A H 0.411871 0.577275 0.939528 0.021 Uiso 1 1 calc R . . . .
N5A N 0.7737(2) 0.86808(16) 1.28419(14) 0.0178(5) Uani 1 1 d . . . . .
N6A N 0.8842(2) 1.06288(16) 1.34560(15) 0.0199(5) Uani 1 1 d . . . . .
H6A H 0.960(4) 1.061(3) 1.354(2) 0.043(11) Uiso 1 1 d . . . . .
C1A C 0.7835(3) 0.4128(2) 0.53373(19) 0.0254(6) Uani 1 1 d . . . . .
H1AA H 0.845166 0.439174 0.581393 0.030 Uiso 1 1 calc R . . . .
C2A C 0.8118(3) 0.3809(2) 0.46039(19) 0.0248(6) Uani 1 1 d . . . . .
H2A H 0.889937 0.386737 0.460570 0.030 Uiso 1 1 calc R . . . .
C3A C 0.7264(3) 0.3422(2) 0.39026(18) 0.0215(6) Uani 1 1 d . . . . .
H3A H 0.742514 0.320182 0.340823 0.026 Uiso 1 1 calc R . . . .
C4A C 0.6128(2) 0.33664(19) 0.39515(17) 0.0190(6) Uani 1 1 d . . . . .
C5A C 0.4265(3) 0.3190(2) 0.37815(17) 0.0214(6) Uani 1 1 d . . . . .
H5A H 0.346388 0.303400 0.352350 0.026 Uiso 1 1 calc R . . . .
C6A C 0.4771(2) 0.35838(19) 0.45907(17) 0.0194(6) Uani 1 1 d . . . . .
C7A C 0.4317(2) 0.3855(2) 0.52468(18) 0.0206(6) Uani 1 1 d . . . . .
C8A C 0.3962(2) 0.40939(19) 0.58154(17) 0.0187(6) Uani 1 1 d . . . . .
C9A C 0.3590(2) 0.44193(19) 0.65144(17) 0.0176(5) Uani 1 1 d . . . . .
C10A C 0.4434(2) 0.48480(18) 0.72457(17) 0.0174(5) Uani 1 1 d . . . . .
H10A H 0.522086 0.491109 0.726604 0.021 Uiso 1 1 calc R . . . .
C11A C 0.4143(2) 0.51846(18) 0.79452(17) 0.0168(5) Uani 1 1 d . . . . .
C12A C 0.2976(2) 0.50971(19) 0.78935(17) 0.0199(6) Uani 1 1 d . . . . .
H12A H 0.275668 0.532684 0.835696 0.024 Uiso 1 1 calc R . . . .
C13A C 0.2135(2) 0.4675(2) 0.71654(18) 0.0207(6) Uani 1 1 d . . . . .
H13A H 0.135140 0.462870 0.714363 0.025 Uiso 1 1 calc R . . . .
C14A C 0.2410(2) 0.4318(2) 0.64684(17) 0.0199(6) Uani 1 1 d . . . . .
C15A C 0.1479(3) 0.3829(2) 0.57012(19) 0.0266(6) Uani 1 1 d . . . . .
H15A H 0.169372 0.407405 0.520315 0.040 Uiso 1 1 calc GR . . . .
H15B H 0.074678 0.392938 0.574116 0.040 Uiso 1 1 calc GR . . . .
H15C H 0.139243 0.316550 0.566206 0.040 Uiso 1 1 calc GR . . . .
C16A C 0.5133(2) 0.56257(19) 0.86957(17) 0.0188(5) Uani 1 1 d . . . . .
C17A C 0.5645(2) 0.63839(18) 1.01667(17) 0.0167(5) Uani 1 1 d . . . . .
C18A C 0.5188(2) 0.67461(19) 1.07640(17) 0.0187(5) Uani 1 1 d . . . . .
H18A H 0.438617 0.668489 1.064706 0.022 Uiso 1 1 calc R . . . .
C19A C 0.5907(2) 0.71957(19) 1.15286(17) 0.0194(6) Uani 1 1 d . . . . .
H19A H 0.557650 0.742412 1.192868 0.023 Uiso 1 1 calc R . . . .
C20A C 0.7100(2) 0.73230(18) 1.17289(17) 0.0170(5) Uani 1 1 d . . . . .
C21A C 0.7546(2) 0.69851(18) 1.11073(17) 0.0172(5) Uani 1 1 d . . . . .
C22A C 0.6836(2) 0.65120(18) 1.03399(17) 0.0177(5) Uani 1 1 d . . . . .
H22A H 0.716146 0.627949 0.993926 0.021 Uiso 1 1 calc R . . . .
C23A C 0.8828(2) 0.71220(19) 1.12473(17) 0.0200(6) Uani 1 1 d . . . . .
C24A C 0.7803(2) 0.77507(19) 1.26076(17) 0.0189(6) Uani 1 1 d . . . . .
H24A H 0.752617 0.733862 1.301223 0.023 Uiso 1 1 calc R . . . .
H24B H 0.862037 0.778692 1.264996 0.023 Uiso 1 1 calc R . . . .
C25A C 0.8372(3) 0.89873(19) 1.37195(17) 0.0203(6) Uani 1 1 d . . . . .
H25A H 0.918527 0.899594 1.378447 0.024 Uiso 1 1 calc R . . . .
H25B H 0.802879 0.854309 1.407848 0.024 Uiso 1 1 calc R . . . .
C26A C 0.8335(3) 0.9945(2) 1.40008(18) 0.0226(6) Uani 1 1 d . . . . .
H26A H 0.752660 0.993111 1.396821 0.027 Uiso 1 1 calc R . . . .
H26B H 0.877782 1.013625 1.458821 0.027 Uiso 1 1 calc R . . . .
C27A C 0.8204(3) 1.0309(2) 1.25589(18) 0.0228(6) Uani 1 1 d . . . . .
H27A H 0.855495 1.074407 1.219599 0.027 Uiso 1 1 calc R . . . .
H27B H 0.738918 1.029990 1.248370 0.027 Uiso 1 1 calc R . . . .
C28A C 0.8256(3) 0.93507(19) 1.23117(18) 0.0219(6) Uani 1 1 d . . . . .
H28A H 0.783767 0.914790 1.172038 0.026 Uiso 1 1 calc R . . . .
H28B H 0.907045 0.936828 1.236625 0.026 Uiso 1 1 calc R . . . .
C29A C 0.8838(3) 1.1592(2) 1.3716(2) 0.0266(6) Uani 1 1 d . . . . .
H29A H 0.804622 1.159154 1.370093 0.040 Uiso 1 1 calc GR . . . .
H29B H 0.914533 1.200845 1.333231 0.040 Uiso 1 1 calc GR . . . .
H29C H 0.932000 1.180169 1.428381 0.040 Uiso 1 1 calc GR . . . .
F1B F 0.15361(16) -0.16406(16) -0.69066(12) 0.0380(5) Uani 1 1 d . . . . .
F2B F 0.12966(16) -0.27681(14) -0.61893(15) 0.0435(5) Uani 1 1 d . . . . .
F3B F 0.15596(18) -0.14087(17) -0.56124(13) 0.0494(6) Uani 1 1 d . . . . .
O1B O 0.40714(17) -0.09279(16) -0.33276(13) 0.0276(5) Uani 1 1 d . . . . .
N1B N 0.4691(2) 0.23331(16) 0.18094(15) 0.0213(5) Uani 1 1 d . . . . .
N2B N 0.2853(2) 0.10562(17) -0.00859(15) 0.0236(5) Uani 1 1 d . . . . .
N3B N 0.3741(2) 0.15219(16) 0.05678(14) 0.0188(5) Uani 1 1 d . . . . .
N4B N 0.5570(2) -0.08668(16) -0.39388(14) 0.0196(5) Uani 1 1 d . . . . .
H4B H 0.632647 -0.072833 -0.383258 0.024 Uiso 1 1 calc R . . . .
N5B N 0.25462(19) -0.31712(15) -0.75587(14) 0.0166(5) Uani 1 1 d . . . . .
N6B N 0.1641(2) -0.49682(16) -0.85401(14) 0.0172(5) Uani 1 1 d . . . . .
H6B H 0.212(3) -0.483(3) -0.886(2) 0.040(11) Uiso 1 1 d . . . . .
C1B C 0.1828(3) 0.1057(2) 0.00111(19) 0.0261(6) Uani 1 1 d . . . . .
H1B H 0.117762 0.073588 -0.042555 0.031 Uiso 1 1 calc R . . . .
C2B C 0.1613(3) 0.1496(2) 0.07131(19) 0.0268(7) Uani 1 1 d . . . . .
H2B H 0.084818 0.147198 0.073198 0.032 Uiso 1 1 calc R . . . .
C3B C 0.2532(3) 0.1957(2) 0.13651(19) 0.0237(6) Uani 1 1 d . . . . .
H3B H 0.242037 0.225764 0.184387 0.028 Uiso 1 1 calc R . . . .
C4B C 0.3642(2) 0.19648(19) 0.12947(17) 0.0193(6) Uani 1 1 d . . . . .
C5B C 0.5461(3) 0.21251(19) 0.14067(18) 0.0212(6) Uani 1 1 d . . . . .
H5B H 0.627178 0.229924 0.163212 0.025 Uiso 1 1 calc R . . . .
C6B C 0.4905(2) 0.1629(2) 0.06300(18) 0.0207(6) Uani 1 1 d . . . . .
C7B C 0.5340(3) 0.12758(19) 0.00011(17) 0.0208(6) Uani 1 1 d . . . . .
C8B C 0.5742(2) 0.0989(2) -0.05169(17) 0.0203(6) Uani 1 1 d . . . . .
C9B C 0.6241(2) 0.06354(18) -0.11259(17) 0.0175(5) Uani 1 1 d . . . . .
C10B C 0.5518(2) 0.01310(18) -0.18751(17) 0.0174(5) Uani 1 1 d . . . . .
H10B H 0.470774 0.002089 -0.197102 0.021 Uiso 1 1 calc R . . . .
C11B C 0.5969(2) -0.02151(18) -0.24875(17) 0.0181(5) Uani 1 1 d . . . . .
C12B C 0.7174(2) -0.00571(19) -0.23280(17) 0.0198(6) Uani 1 1 d . . . . .
H12B H 0.749741 -0.029016 -0.272974 0.024 Uiso 1 1 calc R . . . .
C13B C 0.7889(2) 0.0443(2) -0.15783(18) 0.0203(6) Uani 1 1 d . . . . .
H13B H 0.869720 0.053881 -0.147754 0.024 Uiso 1 1 calc R . . . .
C14B C 0.7455(2) 0.08057(19) -0.09722(17) 0.0203(6) Uani 1 1 d . . . . .
C15B C 0.8238(3) 0.1368(2) -0.01745(19) 0.0260(6) Uani 1 1 d . . . . .
H15D H 0.807832 0.196004 -0.010707 0.039 Uiso 1 1 calc GR . . . .
H15E H 0.904468 0.147950 -0.019888 0.039 Uiso 1 1 calc GR . . . .
H15F H 0.810001 0.102956 0.030025 0.039 Uiso 1 1 calc GR . . . .
C16B C 0.5117(2) -0.07071(19) -0.32843(17) 0.0192(6) Uani 1 1 d . . . . .
C17B C 0.4954(2) -0.12319(18) -0.47727(17) 0.0178(5) Uani 1 1 d . . . . .
C18B C 0.5596(2) -0.1401(2) -0.53292(18) 0.0213(6) Uani 1 1 d . . . . .
H18B H 0.640336 -0.130014 -0.513880 0.026 Uiso 1 1 calc R . . . .
C19B C 0.5041(2) -0.1719(2) -0.61675(18) 0.0213(6) Uani 1 1 d . . . . .
H19B H 0.548786 -0.182336 -0.653962 0.026 Uiso 1 1 calc R . . . .
C20B C 0.3849(2) -0.18882(18) -0.64781(17) 0.0177(5) Uani 1 1 d . . . . .
C21B C 0.3220(2) -0.17197(18) -0.59066(17) 0.0180(5) Uani 1 1 d . . . . .
C22B C 0.3757(2) -0.14001(19) -0.50644(17) 0.0189(6) Uani 1 1 d . . . . .
H22B H 0.331166 -0.129714 -0.469062 0.023 Uiso 1 1 calc R . . . .
C23B C 0.1916(2) -0.1874(2) -0.61580(17) 0.0211(6) Uani 1 1 d . . . . .
C24B C 0.3321(2) -0.22115(19) -0.74001(17) 0.0189(6) Uani 1 1 d . . . . .
H24C H 0.287960 -0.179547 -0.763788 0.023 Uiso 1 1 calc R . . . .
H24D H 0.394791 -0.216776 -0.768987 0.023 Uiso 1 1 calc R . . . .
C25B C 0.1765(2) -0.33162(19) -0.83933(17) 0.0195(6) Uani 1 1 d . . . . .
H25C H 0.222259 -0.320437 -0.881813 0.023 Uiso 1 1 calc R . . . .
H25D H 0.131244 -0.287098 -0.842585 0.023 Uiso 1 1 calc R . . . .
C26B C 0.0945(2) -0.4299(2) -0.85758(18) 0.0207(6) Uani 1 1 d . . . . .
H26C H 0.047397 -0.441148 -0.815887 0.025 Uiso 1 1 calc R . . . .
H26D H 0.041694 -0.438659 -0.913586 0.025 Uiso 1 1 calc R . . . .
C27B C 0.2433(2) -0.48207(19) -0.76789(17) 0.0178(5) Uani 1 1 d . . . . .
H27C H 0.290410 -0.525203 -0.764577 0.021 Uiso 1 1 calc R . . . .
H27D H 0.196979 -0.494772 -0.725819 0.021 Uiso 1 1 calc R . . . .
C28B C 0.3220(2) -0.38294(18) -0.74959(17) 0.0173(5) Uani 1 1 d . . . . .
H28C H 0.372774 -0.373311 -0.692731 0.021 Uiso 1 1 calc R . . . .
H28D H 0.371509 -0.371725 -0.789703 0.021 Uiso 1 1 calc R . . . .
C29B C 0.0904(3) -0.59514(19) -0.87586(18) 0.0221(6) Uani 1 1 d . . . . .
H29D H 0.139472 -0.635128 -0.878602 0.033 Uiso 1 1 calc GR . . . .
H29E H 0.036055 -0.602005 -0.930150 0.033 Uiso 1 1 calc GR . . . .
H29F H 0.047448 -0.612710 -0.833139 0.033 Uiso 1 1 calc GR . . . .
Cl1 Cl 1.00433(6) 0.40245(5) 0.33255(5) 0.02551(16) Uani 1 1 d . . . . .
Cl1B Cl 0.21733(6) -0.43646(5) -1.02546(4) 0.02288(16) Uani 1 1 d . . . . .
Cl1A Cl 1.15009(6) 1.09296(5) 1.39255(5) 0.02704(17) Uani 1 1 d . . . . .
O3 O 1.1561(2) 0.27408(17) 0.30377(15) 0.0323(5) Uani 1 1 d . . . . .
H3C H 1.121951 0.309725 0.321087 0.048 Uiso 1 1 d G . . . .
H3D H 1.146691 0.226501 0.329439 0.048 Uiso 1 1 d G . . . .
O2 O 0.9747(2) 0.18818(17) 0.16269(15) 0.0358(5) Uani 1 1 d . . . . .
H2C H 1.027768 0.212320 0.206425 0.054 Uiso 1 1 d G . . . .
H2D H 0.926211 0.218129 0.162023 0.054 Uiso 1 1 d G . . . .
O1 O 0.8220(2) 0.29864(16) 0.16776(15) 0.0329(5) Uani 1 1 d . . . . .
H1C H 0.806544 0.330993 0.128885 0.049 Uiso 1 1 d G . . . .
H1D H 0.867099 0.333801 0.210602 0.049 Uiso 1 1 d G . . . .

loop_
_atom_site_aniso_label
_atom_site_aniso_U_11
_atom_site_aniso_U_22
_atom_site_aniso_U_33
_atom_site_aniso_U_23
_atom_site_aniso_U_13
_atom_site_aniso_U_12
F1A 0.0221(9) 0.0295(9) 0.0272(9) 0.0046(7) 0.0051(7) 0.0119(7)
F2A 0.0181(8) 0.0218(9) 0.0305(9) -0.0026(7) 0.0050(7) 0.0004(7)
F3A 0.0197(8) 0.0361(10) 0.0235(9) -0.0060(7) 0.0065(7) 0.0086(7)
O1A 0.0173(10) 0.0379(13) 0.0221(11) -0.0106(9) 0.0055(8) 0.0037(9)
N1A 0.0229(12) 0.0213(12) 0.0160(12) -0.0004(9) 0.0052(10) 0.0070(10)
N2A 0.0229(12) 0.0240(13) 0.0180(12) -0.0010(10) 0.0020(10) 0.0055(10)
N3A 0.0204(12) 0.0198(12) 0.0142(11) 0.0000(9) 0.0050(9) 0.0069(9)
N4A 0.0148(11) 0.0187(11) 0.0176(11) -0.0017(9) 0.0056(9) 0.0038(9)
N5A 0.0211(12) 0.0167(11) 0.0149(11) -0.0011(9) 0.0032(9) 0.0059(9)
N6A 0.0180(12) 0.0167(11) 0.0232(13) -0.0036(9) 0.0041(10) 0.0041(9)
C1A 0.0230(15) 0.0279(16) 0.0246(15) 0.0024(12) 0.0038(12) 0.0080(12)
C2A 0.0216(14) 0.0274(16) 0.0273(16) 0.0056(12) 0.0092(12) 0.0076(12)
C3A 0.0252(15) 0.0211(14) 0.0208(14) 0.0030(11) 0.0100(12) 0.0074(12)
C4A 0.0242(14) 0.0176(13) 0.0155(13) 0.0017(10) 0.0070(11) 0.0051(11)
C5A 0.0218(14) 0.0239(15) 0.0182(14) 0.0004(11) 0.0053(11) 0.0065(12)
C6A 0.0206(14) 0.0203(14) 0.0180(13) 0.0006(11) 0.0064(11) 0.0064(11)
C7A 0.0191(14) 0.0228(14) 0.0181(14) 0.0002(11) 0.0017(11) 0.0061(11)
C8A 0.0178(13) 0.0216(14) 0.0163(13) 0.0001(11) 0.0023(11) 0.0068(11)
C9A 0.0204(13) 0.0191(13) 0.0144(13) 0.0025(10) 0.0044(11) 0.0073(11)
C10A 0.0165(13) 0.0179(13) 0.0193(13) 0.0019(10) 0.0048(11) 0.0072(11)
C11A 0.0177(13) 0.0161(13) 0.0173(13) 0.0026(10) 0.0055(11) 0.0052(10)
C12A 0.0224(14) 0.0227(14) 0.0183(13) 0.0028(11) 0.0098(11) 0.0089(11)
C13A 0.0186(13) 0.0262(15) 0.0199(14) 0.0044(11) 0.0066(11) 0.0088(11)
C14A 0.0227(14) 0.0215(14) 0.0162(13) 0.0047(11) 0.0054(11) 0.0067(11)
C15A 0.0206(15) 0.0347(17) 0.0215(15) 0.0017(13) 0.0027(12) 0.0055(13)
C16A 0.0205(14) 0.0189(13) 0.0174(13) -0.0004(10) 0.0069(11) 0.0053(11)
C17A 0.0190(13) 0.0145(12) 0.0168(13) 0.0014(10) 0.0048(11) 0.0049(10)
C18A 0.0174(13) 0.0195(13) 0.0205(14) -0.0004(11) 0.0068(11) 0.0065(11)
C19A 0.0213(14) 0.0190(13) 0.0190(14) -0.0017(11) 0.0076(11) 0.0065(11)
C20A 0.0181(13) 0.0142(12) 0.0186(13) -0.0003(10) 0.0046(11) 0.0047(10)
C21A 0.0162(13) 0.0162(13) 0.0185(13) 0.0010(10) 0.0040(11) 0.0039(10)
C22A 0.0190(13) 0.0170(13) 0.0177(13) -0.0013(10) 0.0055(11) 0.0058(11)
C23A 0.0206(14) 0.0206(14) 0.0185(14) -0.0015(11) 0.0062(11) 0.0048(11)
C24A 0.0216(14) 0.0194(13) 0.0157(13) -0.0011(10) 0.0034(11) 0.0078(11)
C25A 0.0231(14) 0.0179(13) 0.0175(13) -0.0021(11) 0.0020(11) 0.0053(11)
C26A 0.0254(15) 0.0226(14) 0.0197(14) -0.0004(11) 0.0062(12) 0.0071(12)
C27A 0.0252(15) 0.0207(14) 0.0199(14) 0.0018(11) 0.0031(12) 0.0045(12)
C28A 0.0264(15) 0.0201(14) 0.0171(14) -0.0011(11) 0.0055(12) 0.0041(12)
C29A 0.0274(16) 0.0173(14) 0.0342(17) -0.0026(12) 0.0090(13) 0.0049(12)
F1B 0.0219(9) 0.0639(14) 0.0291(10) 0.0198(9) 0.0046(8) 0.0128(9)
F2B 0.0208(10) 0.0365(11) 0.0722(16) 0.0175(11) 0.0145(10) 0.0027(8)
F3B 0.0333(11) 0.0789(17) 0.0367(12) -0.0255(11) -0.0034(9) 0.0326(11)
O1B 0.0175(10) 0.0411(13) 0.0188(10) -0.0065(9) 0.0047(8) 0.0018(9)
N1B 0.0263(13) 0.0207(12) 0.0170(12) 0.0012(9) 0.0077(10) 0.0058(10)
N2B 0.0243(13) 0.0247(13) 0.0189(12) 0.0002(10) 0.0010(10) 0.0061(10)
N3B 0.0226(12) 0.0195(12) 0.0153(11) 0.0024(9) 0.0044(9) 0.0079(10)
N4B 0.0158(11) 0.0242(12) 0.0154(11) -0.0036(9) 0.0024(9) 0.0028(9)
N5B 0.0158(11) 0.0175(11) 0.0132(11) -0.0025(9) 0.0000(9) 0.0033(9)
N6B 0.0162(11) 0.0187(12) 0.0159(11) -0.0018(9) 0.0063(9) 0.0025(9)
C1B 0.0252(15) 0.0304(16) 0.0217(15) 0.0051(12) 0.0013(12) 0.0095(13)
C2B 0.0235(15) 0.0337(17) 0.0278(16) 0.0088(13) 0.0076(13) 0.0140(13)
C3B 0.0266(15) 0.0266(15) 0.0222(15) 0.0068(12) 0.0091(12) 0.0116(12)
C4B 0.0245(14) 0.0175(13) 0.0170(13) 0.0020(10) 0.0074(11) 0.0062(11)
C5B 0.0222(14) 0.0209(14) 0.0217(14) 0.0023(11) 0.0082(12) 0.0064(11)
C6B 0.0231(14) 0.0203(14) 0.0198(14) 0.0032(11) 0.0076(11) 0.0064(11)
C7B 0.0248(14) 0.0206(14) 0.0173(14) 0.0028(11) 0.0054(11) 0.0072(12)
C8B 0.0211(14) 0.0217(14) 0.0165(13) 0.0025(11) 0.0030(11) 0.0050(11)
C9B 0.0222(14) 0.0142(12) 0.0158(13) 0.0008(10) 0.0050(11) 0.0048(10)
C10B 0.0178(13) 0.0178(13) 0.0168(13) 0.0017(10) 0.0042(11) 0.0054(11)
C11B 0.0215(14) 0.0160(13) 0.0153(13) 0.0010(10) 0.0027(11) 0.0046(11)
C12B 0.0204(14) 0.0215(14) 0.0191(14) 0.0014(11) 0.0063(11) 0.0076(11)
C13B 0.0165(13) 0.0232(14) 0.0216(14) 0.0029(11) 0.0035(11) 0.0069(11)
C14B 0.0219(14) 0.0186(13) 0.0180(13) 0.0024(11) 0.0029(11) 0.0036(11)
C15B 0.0233(15) 0.0302(16) 0.0204(15) -0.0025(12) 0.0008(12) 0.0059(13)
C16B 0.0224(14) 0.0178(13) 0.0169(13) -0.0012(10) 0.0050(11) 0.0057(11)
C17B 0.0200(13) 0.0148(13) 0.0147(13) -0.0014(10) 0.0008(11) 0.0019(10)
C18B 0.0168(13) 0.0262(15) 0.0192(14) -0.0016(11) 0.0036(11) 0.0051(11)
C19B 0.0218(14) 0.0235(14) 0.0186(14) -0.0020(11) 0.0074(11) 0.0059(11)
C20B 0.0218(14) 0.0130(12) 0.0167(13) -0.0006(10) 0.0037(11) 0.0034(10)
C21B 0.0182(13) 0.0162(13) 0.0184(13) 0.0018(10) 0.0026(11) 0.0050(10)
C22B 0.0216(14) 0.0175(13) 0.0178(13) 0.0001(10) 0.0059(11) 0.0054(11)
C23B 0.0219(14) 0.0257(15) 0.0169(13) 0.0015(11) 0.0054(11) 0.0086(12)
C24B 0.0212(14) 0.0199(14) 0.0141(13) -0.0008(10) 0.0039(11) 0.0047(11)
C25B 0.0192(13) 0.0187(13) 0.0183(14) -0.0016(11) 0.0005(11) 0.0059(11)
C26B 0.0169(13) 0.0229(14) 0.0203(14) -0.0038(11) -0.0003(11) 0.0074(11)
C27B 0.0180(13) 0.0183(13) 0.0167(13) 0.0003(10) 0.0035(11) 0.0058(11)
C28B 0.0161(13) 0.0186(13) 0.0155(13) -0.0013(10) 0.0027(10) 0.0042(10)
C29B 0.0211(14) 0.0201(14) 0.0217(14) -0.0027(11) 0.0062(12) 0.0007(11)
Cl1 0.0242(4) 0.0282(4) 0.0238(4) 0.0009(3) 0.0088(3) 0.0055(3)
Cl1B 0.0196(3) 0.0310(4) 0.0172(3) -0.0011(3) 0.0059(3) 0.0058(3)
Cl1A 0.0201(3) 0.0334(4) 0.0273(4) 0.0010(3) 0.0039(3) 0.0092(3)
O3 0.0275(12) 0.0350(13) 0.0384(14) 0.0089(11) 0.0111(10) 0.0124(10)
O2 0.0327(13) 0.0395(14) 0.0326(13) 0.0011(11) 0.0066(10) 0.0084(11)
O1 0.0248(12) 0.0363(13) 0.0326(13) 0.0030(10) 0.0012(10) 0.0061(10)

loop_
_atom_type_symbol
_atom_type_description
_atom_type_scat_dispersion_real
_atom_type_scat_dispersion_imag
_atom_type_scat_source
C C 0.0033 0.0016 'International Tables Vol C Tables 4.2.6.8 and 6.1.1.4'
H H 0.0000 0.0000 'International Tables Vol C Tables 4.2.6.8 and 6.1.1.4'
Cl Cl 0.1484 0.1585 'International Tables Vol C Tables 4.2.6.8 and 6.1.1.4'
F F 0.0171 0.0103 'International Tables Vol C Tables 4.2.6.8 and 6.1.1.4'
N N 0.0061 0.0033 'International Tables Vol C Tables 4.2.6.8 and 6.1.1.4'
O O 0.0106 0.0060 'International Tables Vol C Tables 4.2.6.8 and 6.1.1.4'

loop_
_geom_angle_atom_site_label_1
_geom_angle_atom_site_label_2
_geom_angle_atom_site_label_3
_geom_angle
_geom_angle_site_symmetry_1
_geom_angle_site_symmetry_3
_geom_angle_publ_flag
C4A N1A H1A 126(2) . . ?
C4A N1A C5A 108.6(2) . . ?
C5A N1A H1A 125(2) . . ?
C1A N2A N3A 113.8(2) . . ?
N2A N3A C4A 125.9(2) . . ?
N2A N3A C6A 125.0(2) . . ?
C4A N3A C6A 109.1(2) . . ?
C16A N4A H4A 116.5 . . ?
C16A N4A C17A 126.9(2) . . ?
C17A N4A H4A 116.5 . . ?
C24A N5A C28A 111.1(2) . . ?
C25A N5A C24A 108.8(2) . . ?
C25A N5A C28A 108.9(2) . . ?
C26A N6A H6A 103(2) . . ?
C26A N6A C27A 109.4(2) . . ?
C26A N6A C29A 112.2(2) . . ?
C27A N6A H6A 110(2) . . ?
C27A N6A C29A 111.4(2) . . ?
C29A N6A H6A 110(2) . . ?
N2A C1A H1AA 117.5 . . ?
N2A C1A C2A 124.9(3) . . ?
C2A C1A H1AA 117.5 . . ?
C1A C2A H2A 120.1 . . ?
C3A C2A C1A 119.9(3) . . ?
C3A C2A H2A 120.1 . . ?
C2A C3A H3A 121.8 . . ?
C2A C3A C4A 116.4(3) . . ?
C4A C3A H3A 121.8 . . ?
N1A C4A N3A 107.7(2) . . ?
N1A C4A C3A 133.3(3) . . ?
N3A C4A C3A 119.0(3) . . ?
N1A C5A H5A 125.3 . . ?
C6A C5A N1A 109.5(3) . . ?
C6A C5A H5A 125.3 . . ?
N3A C6A C7A 122.3(2) . . ?
C5A C6A N3A 105.1(2) . . ?
C5A C6A C7A 132.5(3) . . ?
C8A C7A C6A 178.2(3) . . ?
C7A C8A C9A 177.1(3) . . ?
C10A C9A C8A 118.3(2) . . ?
C10A C9A C14A 120.2(2) . . ?
C14A C9A C8A 121.5(2) . . ?
C9A C10A H10A 119.2 . . ?
C11A C10A C9A 121.6(3) . . ?
C11A C10A H10A 119.2 . . ?
C10A C11A C12A 118.0(3) . . ?
C10A C11A C16A 116.4(2) . . ?
C12A C11A C16A 125.6(2) . . ?
C11A C12A H12A 119.7 . . ?
C13A C12A C11A 120.5(3) . . ?
C13A C12A H12A 119.7 . . ?
C12A C13A H13A 119.0 . . ?
C14A C13A C12A 122.1(3) . . ?
C14A C13A H13A 119.0 . . ?
C9A C14A C15A 121.4(3) . . ?
C13A C14A C9A 117.5(3) . . ?
C13A C14A C15A 121.1(3) . . ?
C14A C15A H15A 109.5 . . ?
C14A C15A H15B 109.5 . . ?
C14A C15A H15C 109.5 . . ?
H15A C15A H15B 109.5 . . ?
H15A C15A H15C 109.5 . . ?
H15B C15A H15C 109.5 . . ?
O1A C16A N4A 123.0(3) . . ?
O1A C16A C11A 119.7(2) . . ?
N4A C16A C11A 117.3(2) . . ?
C18A C17A N4A 117.5(2) . . ?
C22A C17A N4A 123.6(2) . . ?
C22A C17A C18A 118.9(2) . . ?
C17A C18A H18A 119.9 . . ?
C19A C18A C17A 120.2(3) . . ?
C19A C18A H18A 119.9 . . ?
C18A C19A H19A 118.8 . . ?
C18A C19A C20A 122.4(2) . . ?
C20A C19A H19A 118.8 . . ?
C19A C20A C21A 116.4(2) . . ?
C19A C20A C24A 118.7(2) . . ?
C21A C20A C24A 124.8(2) . . ?
C20A C21A C23A 120.6(2) . . ?
C22A C21A C20A 122.2(2) . . ?
C22A C21A C23A 117.3(2) . . ?
C17A C22A C21A 119.8(2) . . ?
C17A C22A H22A 120.1 . . ?
C21A C22A H22A 120.1 . . ?
F1A C23A F2A 105.7(2) . . ?
F1A C23A F3A 106.7(2) . . ?
F1A C23A C21A 113.4(2) . . ?
F2A C23A C21A 112.3(2) . . ?
F3A C23A F2A 105.1(2) . . ?
F3A C23A C21A 113.0(2) . . ?
N5A C24A C20A 114.0(2) . . ?
N5A C24A H24A 108.8 . . ?
N5A C24A H24B 108.8 . . ?
C20A C24A H24A 108.8 . . ?
C20A C24A H24B 108.8 . . ?
H24A C24A H24B 107.6 . . ?
N5A C25A H25A 109.3 . . ?
N5A C25A H25B 109.3 . . ?
N5A C25A C26A 111.4(2) . . ?
H25A C25A H25B 108.0 . . ?
C26A C25A H25A 109.3 . . ?
C26A C25A H25B 109.3 . . ?
N6A C26A C25A 110.1(2) . . ?
N6A C26A H26A 109.6 . . ?
N6A C26A H26B 109.6 . . ?
C25A C26A H26A 109.6 . . ?
C25A C26A H26B 109.6 . . ?
H26A C26A H26B 108.1 . . ?
N6A C27A H27A 109.7 . . ?
N6A C27A H27B 109.7 . . ?
N6A C27A C28A 110.0(2) . . ?
H27A C27A H27B 108.2 . . ?
C28A C27A H27A 109.7 . . ?
C28A C27A H27B 109.7 . . ?
N5A C28A C27A 111.2(2) . . ?
N5A C28A H28A 109.4 . . ?
N5A C28A H28B 109.4 . . ?
C27A C28A H28A 109.4 . . ?
C27A C28A H28B 109.4 . . ?
H28A C28A H28B 108.0 . . ?
N6A C29A H29A 109.5 . . ?
N6A C29A H29B 109.5 . . ?
N6A C29A H29C 109.5 . . ?
H29A C29A H29B 109.5 . . ?
H29A C29A H29C 109.5 . . ?
H29B C29A H29C 109.5 . . ?
C4B N1B C5B 106.2(2) . . ?
C1B N2B N3B 113.8(2) . . ?
N2B N3B C4B 126.0(2) . . ?
N2B N3B C6B 125.9(2) . . ?
C6B N3B C4B 108.1(2) . . ?
C16B N4B H4B 116.4 . . ?
C16B N4B C17B 127.2(2) . . ?
C17B N4B H4B 116.4 . . ?
C25B N5B C24B 109.2(2) . . ?
C28B N5B C24B 110.5(2) . . ?
C28B N5B C25B 110.4(2) . . ?
C26B N6B H6B 110(3) . . ?
C26B N6B C27B 108.6(2) . . ?
C27B N6B H6B 103(3) . . ?
C29B N6B H6B 111(3) . . ?
C29B N6B C26B 112.8(2) . . ?
C29B N6B C27B 111.0(2) . . ?
N2B C1B H1B 117.2 . . ?
N2B C1B C2B 125.6(3) . . ?
C2B C1B H1B 117.2 . . ?
C1B C2B H2B 120.5 . . ?
C3B C2B C1B 119.0(3) . . ?
C3B C2B H2B 120.5 . . ?
C2B C3B H3B 121.3 . . ?
C2B C3B C4B 117.4(3) . . ?
C4B C3B H3B 121.3 . . ?
N1B C4B N3B 109.7(2) . . ?
N1B C4B C3B 132.2(3) . . ?
N3B C4B C3B 118.1(3) . . ?
N1B C5B H5B 124.3 . . ?
N1B C5B C6B 111.4(3) . . ?
C6B C5B H5B 124.3 . . ?
N3B C6B C7B 124.2(3) . . ?
C5B C6B N3B 104.5(2) . . ?
C5B C6B C7B 131.3(3) . . ?
C8B C7B C6B 178.0(3) . . ?
C7B C8B C9B 178.7(3) . . ?
C10B C9B C8B 119.4(2) . . ?
C10B C9B C14B 120.1(2) . . ?
C14B C9B C8B 120.5(2) . . ?
C9B C10B H10B 119.4 . . ?
C9B C10B C11B 121.3(3) . . ?
C11B C10B H10B 119.4 . . ?
C10B C11B C12B 118.5(2) . . ?
C10B C11B C16B 116.6(2) . . ?
C12B C11B C16B 124.8(2) . . ?
C11B C12B H12B 120.1 . . ?
C13B C12B C11B 119.9(3) . . ?
C13B C12B H12B 120.1 . . ?
C12B C13B H13B 118.9 . . ?
C14B C13B C12B 122.1(3) . . ?
C14B C13B H13B 118.9 . . ?
C9B C14B C15B 120.2(3) . . ?
C13B C14B C9B 118.1(3) . . ?
C13B C14B C15B 121.7(3) . . ?
C14B C15B H15D 109.5 . . ?
C14B C15B H15E 109.5 . . ?
C14B C15B H15F 109.5 . . ?
H15D C15B H15E 109.5 . . ?
H15D C15B H15F 109.5 . . ?
H15E C15B H15F 109.5 . . ?
O1B C16B N4B 123.4(3) . . ?
O1B C16B C11B 120.3(2) . . ?
N4B C16B C11B 116.3(2) . . ?
C18B C17B N4B 117.3(2) . . ?
C18B C17B C22B 119.2(2) . . ?
C22B C17B N4B 123.4(2) . . ?
C17B C18B H18B 120.2 . . ?
C19B C18B C17B 119.6(3) . . ?
C19B C18B H18B 120.2 . . ?
C18B C19B H19B 118.8 . . ?
C18B C19B C20B 122.4(3) . . ?
C20B C19B H19B 118.8 . . ?
C19B C20B C21B 117.0(2) . . ?
C19B C20B C24B 119.0(2) . . ?
C21B C20B C24B 124.0(2) . . ?
C20B C21B C23B 122.6(2) . . ?
C22B C21B C20B 121.6(3) . . ?
C22B C21B C23B 115.7(2) . . ?
C17B C22B H22B 120.0 . . ?
C21B C22B C17B 120.1(3) . . ?
C21B C22B H22B 120.0 . . ?
F1B C23B F2B 104.6(2) . . ?
F1B C23B F3B 107.0(2) . . ?
F1B C23B C21B 114.4(2) . . ?
F2B C23B C21B 112.9(2) . . ?
F3B C23B F2B 105.1(2) . . ?
F3B C23B C21B 112.2(2) . . ?
N5B C24B C20B 112.9(2) . . ?
N5B C24B H24C 109.0 . . ?
N5B C24B H24D 109.0 . . ?
C20B C24B H24C 109.0 . . ?
C20B C24B H24D 109.0 . . ?
H24C C24B H24D 107.8 . . ?
N5B C25B H25C 109.5 . . ?
N5B C25B H25D 109.5 . . ?
N5B C25B C26B 110.6(2) . . ?
H25C C25B H25D 108.1 . . ?
C26B C25B H25C 109.5 . . ?
C26B C25B H25D 109.5 . . ?
N6B C26B C25B 109.0(2) . . ?
N6B C26B H26C 109.9 . . ?
N6B C26B H26D 109.9 . . ?
C25B C26B H26C 109.9 . . ?
C25B C26B H26D 109.9 . . ?
H26C C26B H26D 108.3 . . ?
N6B C27B H27C 109.7 . . ?
N6B C27B H27D 109.7 . . ?
N6B C27B C28B 109.7(2) . . ?
H27C C27B H27D 108.2 . . ?
C28B C27B H27C 109.7 . . ?
C28B C27B H27D 109.7 . . ?
N5B C28B C27B 111.1(2) . . ?
N5B C28B H28C 109.4 . . ?
N5B C28B H28D 109.4 . . ?
C27B C28B H28C 109.4 . . ?
C27B C28B H28D 109.4 . . ?
H28C C28B H28D 108.0 . . ?
N6B C29B H29D 109.5 . . ?
N6B C29B H29E 109.5 . . ?
N6B C29B H29F 109.5 . . ?
H29D C29B H29E 109.5 . . ?
H29D C29B H29F 109.5 . . ?
H29E C29B H29F 109.5 . . ?
H3C O3 H3D 109.6 . . ?
H2C O2 H2D 104.5 . . ?
H1C O1 H1D 109.5 . . ?

loop_
_geom_bond_atom_site_label_1
_geom_bond_atom_site_label_2
_geom_bond_distance
_geom_bond_site_symmetry_2
_geom_bond_publ_flag
F1A C23A 1.346(3) . ?
F2A C23A 1.368(3) . ?
F3A C23A 1.352(3) . ?
O1A C16A 1.235(3) . ?
N1A H1A 1.07(4) . ?
N1A C4A 1.342(4) . ?
N1A C5A 1.380(4) . ?
N2A N3A 1.364(3) . ?
N2A C1A 1.317(4) . ?
N3A C4A 1.382(3) . ?
N3A C6A 1.400(4) . ?
N4A H4A 0.8800 . ?
N4A C16A 1.376(3) . ?
N4A C17A 1.426(3) . ?
N5A C24A 1.475(3) . ?
N5A C25A 1.474(3) . ?
N5A C28A 1.480(4) . ?
N6A H6A 0.93(4) . ?
N6A C26A 1.505(4) . ?
N6A C27A 1.505(4) . ?
N6A C29A 1.506(4) . ?
C1A H1AA 0.9500 . ?
C1A C2A 1.433(4) . ?
C2A H2A 0.9500 . ?
C2A C3A 1.365(4) . ?
C3A H3A 0.9500 . ?
C3A C4A 1.412(4) . ?
C5A H5A 0.9500 . ?
C5A C6A 1.374(4) . ?
C6A C7A 1.422(4) . ?
C7A C8A 1.203(4) . ?
C8A C9A 1.449(4) . ?
C9A C10A 1.404(4) . ?
C9A C14A 1.418(4) . ?
C10A H10A 0.9500 . ?
C10A C11A 1.399(4) . ?
C11A C12A 1.403(4) . ?
C11A C16A 1.514(4) . ?
C12A H12A 0.9500 . ?
C12A C13A 1.398(4) . ?
C13A H13A 0.9500 . ?
C13A C14A 1.398(4) . ?
C14A C15A 1.512(4) . ?
C15A H15A 0.9800 . ?
C15A H15B 0.9800 . ?
C15A H15C 0.9800 . ?
C17A C18A 1.403(4) . ?
C17A C22A 1.401(4) . ?
C18A H18A 0.9500 . ?
C18A C19A 1.394(4) . ?
C19A H19A 0.9500 . ?
C19A C20A 1.403(4) . ?
C20A C21A 1.409(4) . ?
C20A C24A 1.527(4) . ?
C21A C22A 1.404(4) . ?
C21A C23A 1.513(4) . ?
C22A H22A 0.9500 . ?
C24A H24A 0.9900 . ?
C24A H24B 0.9900 . ?
C25A H25A 0.9900 . ?
C25A H25B 0.9900 . ?
C25A C26A 1.521(4) . ?
C26A H26A 0.9900 . ?
C26A H26B 0.9900 . ?
C27A H27A 0.9900 . ?
C27A H27B 0.9900 . ?
C27A C28A 1.515(4) . ?
C28A H28A 0.9900 . ?
C28A H28B 0.9900 . ?
C29A H29A 0.9800 . ?
C29A H29B 0.9800 . ?
C29A H29C 0.9800 . ?
F1B C23B 1.328(3) . ?
F2B C23B 1.353(4) . ?
F3B C23B 1.340(3) . ?
O1B C16B 1.233(3) . ?
N1B C4B 1.341(4) . ?
N1B C5B 1.374(4) . ?
N2B N3B 1.362(3) . ?
N2B C1B 1.320(4) . ?
N3B C4B 1.394(4) . ?
N3B C6B 1.391(4) . ?
N4B H4B 0.8800 . ?
N4B C16B 1.366(3) . ?
N4B C17B 1.422(3) . ?
N5B C24B 1.479(3) . ?
N5B C25B 1.471(3) . ?
N5B C28B 1.468(3) . ?
N6B H6B 0.87(4) . ?
N6B C26B 1.503(4) . ?
N6B C27B 1.511(3) . ?
N6B C29B 1.495(4) . ?
C1B H1B 0.9500 . ?
C1B C2B 1.422(4) . ?
C2B H2B 0.9500 . ?
C2B C3B 1.377(4) . ?
C3B H3B 0.9500 . ?
C3B C4B 1.408(4) . ?
C5B H5B 0.9500 . ?
C5B C6B 1.385(4) . ?
C6B C7B 1.420(4) . ?
C7B C8B 1.203(4) . ?
C8B C9B 1.447(4) . ?
C9B C10B 1.402(4) . ?
C9B C14B 1.420(4) . ?
C10B H10B 0.9500 . ?
C10B C11B 1.406(4) . ?
C11B C12B 1.412(4) . ?
C11B C16B 1.506(4) . ?
C12B H12B 0.9500 . ?
C12B C13B 1.397(4) . ?
C13B H13B 0.9500 . ?
C13B C14B 1.396(4) . ?
C14B C15B 1.510(4) . ?
C15B H15D 0.9800 . ?
C15B H15E 0.9800 . ?
C15B H15F 0.9800 . ?
C17B C18B 1.401(4) . ?
C17B C22B 1.406(4) . ?
C18B H18B 0.9500 . ?
C18B C19B 1.400(4) . ?
C19B H19B 0.9500 . ?
C19B C20B 1.404(4) . ?
C20B C21B 1.408(4) . ?
C20B C24B 1.518(4) . ?
C21B C22B 1.402(4) . ?
C21B C23B 1.530(4) . ?
C22B H22B 0.9500 . ?
C24B H24C 0.9900 . ?
C24B H24D 0.9900 . ?
C25B H25C 0.9900 . ?
C25B H25D 0.9900 . ?
C25B C26B 1.527(4) . ?
C26B H26C 0.9900 . ?
C26B H26D 0.9900 . ?
C27B H27C 0.9900 . ?
C27B H27D 0.9900 . ?
C27B C28B 1.522(4) . ?
C28B H28C 0.9900 . ?
C28B H28D 0.9900 . ?
C29B H29D 0.9800 . ?
C29B H29E 0.9800 . ?
C29B H29F 0.9800 . ?
O3 H3C 0.8501 . ?
O3 H3D 0.8494 . ?
O2 H2C 0.8503 . ?
O2 H2D 0.8498 . ?
O1 H1C 0.8501 . ?
O1 H1D 0.8501 . ?
